data_4068269
loop_
_publ_author_name
'Friedrich, Anja'
'Ghosh, Rajshekhar'
'Kolb, Roman'
'Herdtweck, Eberhardt'
'Schneider, Sven'

_publ_section_title
;
 Iridium Olefin Complexes Bearing Dialkylamino/amido PNP Pincer Ligands:
 Synthesis, Reactivity, and Solution Dynamics&#x2020;
;
_journal_issue 3
_journal_name_full Organometallics
_journal_page_first 708
_journal_paper_doi 10.1021/om800423u
_journal_volume 28
_journal_year 2009
_chemical_formula_moiety 'C18 H40 Ir N P2'
_chemical_formula_sum 'C18 H40 Ir N P2'
_chemical_formula_weight 524.67
_chemical_name_systematic ?
_space_group_IT_number 2
_symmetry_cell_setting triclinic
_symmetry_Int_Tables_number 2
_symmetry_space_group_name_Hall '-P 1'
_symmetry_space_group_name_H-M 'P -1'
_atom_sites_solution_hydrogens geom
_atom_sites_solution_primary direct
_atom_sites_solution_secondary difmap
_cell_angle_alpha 70.12(2)
_cell_angle_beta 83.63(2)
_cell_angle_gamma 70.30(2)
_cell_formula_units_Z 2
_cell_length_a 8.967(2)
_cell_length_b 10.632(3)
_cell_length_c 12.933(4)
_cell_measurement_reflns_used 4406
_cell_measurement_temperature 193(1)
_cell_measurement_theta_max 26.96
_cell_measurement_theta_min 3.77
_cell_volume 1091.6(6)
_computing_cell_refinement 'X-AREA (Stoe, 2004)'
_computing_data_collection 'X-AREA (Stoe, 2004)'
_computing_data_reduction 'X-AREA (Stoe, 2004)'
_computing_molecular_graphics 'PLATON (Spek, 2007)'
_computing_publication_material 'PLATON (Spek, 2007)'
_computing_structure_refinement 'SHELXL-97 (Sheldrick, 1998)'
_computing_structure_solution 'SIR92 (Altomare, 1994)'
_diffrn_ambient_temperature 193(1)
_diffrn_detector 'image plate'
_diffrn_detector_area_resol_mean 6.67
_diffrn_measured_fraction_theta_full 0.729
_diffrn_measured_fraction_theta_max 0.729
_diffrn_measurement_device 'two-circle diffractometer'
_diffrn_measurement_device_type 'IPDS 2T (Stoe)'
_diffrn_measurement_method 'omega-rotation/oscillation '
_diffrn_radiation_monochromator graphite
_diffrn_radiation_source 'NONIUS FR 591 rotating anode'
_diffrn_radiation_type 'Mo K\a'
_diffrn_radiation_wavelength 0.71073
_diffrn_reflns_av_R_equivalents 0.106
_diffrn_reflns_av_sigmaI/netI 0.0662
_diffrn_reflns_limit_h_max 9
_diffrn_reflns_limit_h_min -9
_diffrn_reflns_limit_k_max 11
_diffrn_reflns_limit_k_min -11
_diffrn_reflns_limit_l_max 13
_diffrn_reflns_limit_l_min -13
_diffrn_reflns_number 4107
_diffrn_reflns_theta_full 22.46
_diffrn_reflns_theta_max 22.46
_diffrn_reflns_theta_min 3.71
_diffrn_standards_decay_% 0
_exptl_absorpt_coefficient_mu 6.261
_exptl_absorpt_correction_T_max 0.4695
_exptl_absorpt_correction_T_min 0.1565
_exptl_absorpt_correction_type analytical
_exptl_absorpt_process_details
;
 Numerical absorption correction after crystal shape optimization
 source: (Stoe, 2004)
;
_exptl_crystal_colour yellow
_exptl_crystal_density_diffrn 1.596
_exptl_crystal_density_meas ?
_exptl_crystal_density_method none
_exptl_crystal_description plate
_exptl_crystal_F_000 524
_exptl_crystal_size_max 0.33
_exptl_crystal_size_mid 0.25
_exptl_crystal_size_min 0.05
_refine_diff_density_max 1.129
_refine_diff_density_min -1.084
_refine_diff_density_rms 0.165
_refine_ls_extinction_method none
_refine_ls_goodness_of_fit_ref 0.988
_refine_ls_hydrogen_treatment constr
_refine_ls_matrix_type full
_refine_ls_number_parameters 207
_refine_ls_number_reflns 2078
_refine_ls_number_restraints 0
_refine_ls_restrained_S_all 0.988
_refine_ls_R_factor_all 0.0689
_refine_ls_R_factor_gt 0.0523
_refine_ls_shift/su_max 0.000
_refine_ls_shift/su_mean 0.000
_refine_ls_structure_factor_coef Fsqd
_refine_ls_weighting_details 'calc w=1/[\s^2^(Fo^2^)+(0.0947P)^2^+0.0000P] where P=(Fo^2^+2Fc^2^)/3'
_refine_ls_weighting_scheme calc
_refine_ls_wR_factor_gt 0.1278
_refine_ls_wR_factor_ref 0.1350
_reflns_number_gt 1671
_reflns_number_total 2078
_reflns_threshold_expression I>2\s(I)
_cod_data_source_file om800423u_si_002.cif
_cod_data_source_block SVEQ-1111-193
_cod_depositor_comments
;
The following automatic conversions were performed:

'_symmetry_cell_setting' value 'Triclinic' changed to 'triclinic'
according to /home/saulius/struct/CIF-dictionaries/cif_core.dic
dictionary named 'cif_core.dic' version 2.4.2 from 2011-04-26.

Automatic conversion script
Id: cif_fix_values 1715 2011-07-08 13:25:40Z adriana 

The following automatic conversions were performed:

'_exptl_crystal_density_meas' value 'none' was changed to '?' - the
value is perceived as not measured.

Automatic conversion script
Id: cif_fix_values 3008 2015-01-20 13:52:24Z robertas 
;
_cod_database_code 4068269

loop_
_symmetry_equiv_pos_site_id
_symmetry_equiv_pos_as_xyz
1 x,y,z
2 -x,-y,-z

loop_
_atom_site_aniso_label
_atom_site_aniso_U_11
_atom_site_aniso_U_22
_atom_site_aniso_U_33
_atom_site_aniso_U_23
_atom_site_aniso_U_13
_atom_site_aniso_U_12
Ir1 0.0354(4) 0.0460(4) 0.0440(5) -0.0153(3) 0.0011(2) -0.0133(2)
P1 0.043(2) 0.057(3) 0.037(3) -0.014(2) -0.0026(19) -0.0195(18)
P2 0.045(2) 0.050(2) 0.040(3) -0.013(2) -0.0009(19) -0.0189(18)
N1 0.060(8) 0.047(8) 0.053(13) -0.017(7) -0.005(7) -0.015(6)
C2 0.038(8) 0.070(11) 0.029(12) -0.018(8) -0.007(7) -0.010(7)
C3 0.047(9) 0.053(10) 0.057(15) -0.023(9) 0.007(8) -0.013(7)
C4 0.050(10) 0.061(11) 0.077(19) -0.013(10) -0.001(10) -0.017(8)
C5 0.060(11) 0.066(12) 0.073(18) -0.022(10) -0.012(10) -0.027(9)
C6 0.047(9) 0.057(10) 0.070(18) -0.038(10) 0.005(9) -0.011(8)
C7 0.031(9) 0.099(15) 0.08(2) -0.013(12) -0.017(9) -0.014(9)
C8 0.043(9) 0.094(14) 0.035(14) 0.002(10) -0.006(8) -0.024(9)
C9 0.034(8) 0.041(9) 0.09(2) -0.006(10) -0.001(9) -0.016(7)
C10 0.079(12) 0.064(11) 0.027(13) -0.001(9) -0.008(9) -0.035(9)
C11 0.073(13) 0.081(14) 0.11(3) -0.039(14) -0.010(13) -0.032(11)
C12 0.063(11) 0.052(11) 0.09(2) -0.017(11) -0.006(11) -0.023(9)
C13 0.127(18) 0.091(14) 0.024(13) -0.014(10) 0.026(13) -0.074(13)
C14 0.115(16) 0.092(15) 0.043(17) -0.031(11) 0.005(13) -0.064(13)
C15 0.075(11) 0.055(10) 0.015(12) -0.019(8) -0.008(8) -0.020(8)
C16 0.086(13) 0.102(16) 0.030(15) -0.016(11) -0.005(11) -0.035(11)
C17 0.076(14) 0.105(17) 0.09(2) -0.051(15) 0.020(14) -0.036(12)
C20 0.058(10) 0.070(12) 0.050(16) -0.006(10) -0.023(9) -0.015(9)
C21 0.056(10) 0.060(11) 0.052(16) -0.031(9) -0.002(9) -0.009(8)

loop_
_atom_site_label
_atom_site_type_symbol
_atom_site_thermal_displace_type
_atom_site_fract_x
_atom_site_fract_y
_atom_site_fract_z
_atom_site_occupancy
_atom_site_U_iso_or_equiv
_atom_site_calc_flag
_atom_site_refinement_flags
Ir1 Ir Uani 0.27675(7) 0.22761(7) 0.26385(7) 1.000 0.0416(3) . .
P1 P Uani 0.2065(5) 0.1009(5) 0.1781(4) 1.000 0.0448(16) . .
P2 P Uani 0.4090(5) 0.3252(4) 0.3371(4) 1.000 0.0443(14) . .
N1 N Uani 0.4955(17) 0.1093(14) 0.2417(15) 1.000 0.053(6) . .
C2 C Uani 0.5309(18) 0.0273(18) 0.1648(16) 1.000 0.047(6) . .
C3 C Uani 0.3981(19) -0.0277(17) 0.1643(18) 1.000 0.052(7) . .
C4 C Uani 0.637(2) 0.129(2) 0.264(2) 1.000 0.065(8) . .
C5 C Uani 0.607(2) 0.195(2) 0.358(2) 1.000 0.064(8) . .
C6 C Uani 0.129(2) 0.1803(18) 0.0406(19) 1.000 0.055(7) . .
C7 C Uani -0.0475(19) 0.269(2) 0.029(2) 1.000 0.075(9) . .
C8 C Uani 0.226(2) 0.275(2) -0.0355(19) 1.000 0.063(7) . .
C9 C Uani 0.0797(18) -0.0057(17) 0.256(2) 1.000 0.058(8) . .
C10 C Uani 0.132(2) -0.0823(19) 0.3685(17) 1.000 0.057(7) . .
C11 C Uani 0.063(3) -0.107(2) 0.196(3) 1.000 0.083(12) . .
C12 C Uani 0.427(2) 0.4992(19) 0.247(2) 1.000 0.068(8) . .
C13 C Uani 0.467(3) 0.496(2) 0.1309(18) 1.000 0.074(9) . .
C14 C Uani 0.549(3) 0.542(2) 0.289(2) 1.000 0.073(9) . .
C15 C Uani 0.362(2) 0.3532(17) 0.4727(15) 1.000 0.046(6) . .
C16 C Uani 0.335(3) 0.220(2) 0.560(2) 1.000 0.072(8) . .
C17 C Uani 0.217(3) 0.484(3) 0.470(3) 1.000 0.085(10) . .
C20 C Uani 0.069(2) 0.403(2) 0.234(2) 1.000 0.063(7) . .
C21 C Uani 0.043(2) 0.2989(18) 0.3306(18) 1.000 0.055(7) . .
H1 H Uiso 0.14230 0.10190 0.01080 1.000 0.0670 calc R
H21 H Uiso 0.63030 -0.05260 0.18750 1.000 0.0560 calc R
H22 H Uiso 0.54580 0.08820 0.08980 1.000 0.0560 calc R
H31 H Uiso 0.41230 -0.11710 0.22590 1.000 0.0630 calc R
H32 H Uiso 0.39970 -0.04770 0.09470 1.000 0.0630 calc R
H41 H Uiso 0.67080 0.19200 0.19640 1.000 0.0780 calc R
H42 H Uiso 0.72260 0.03680 0.28540 1.000 0.0780 calc R
H51 H Uiso 0.68710 0.24060 0.35590 1.000 0.0760 calc R
H52 H Uiso 0.61330 0.12070 0.43030 1.000 0.0760 calc R
H71 H Uiso -0.06200 0.35610 0.04610 1.000 0.1130 calc R
H72 H Uiso -0.10950 0.21510 0.08100 1.000 0.1130 calc R
H73 H Uiso -0.08330 0.29380 -0.04590 1.000 0.1130 calc R
H81 H Uiso 0.20940 0.35680 -0.01200 1.000 0.0940 calc R
H82 H Uiso 0.18970 0.30660 -0.11170 1.000 0.0940 calc R
H83 H Uiso 0.33870 0.21970 -0.03050 1.000 0.0940 calc R
H91 H Uiso -0.02850 0.06200 0.25920 1.000 0.0710 calc R
H101 H Uiso 0.13400 -0.01600 0.40510 1.000 0.0850 calc R
H102 H Uiso 0.23840 -0.14960 0.36940 1.000 0.0850 calc R
H103 H Uiso 0.05880 -0.13360 0.40720 1.000 0.0850 calc R
H111 H Uiso 0.00390 -0.05010 0.12670 1.000 0.1230 calc R
H112 H Uiso 0.00500 -0.16900 0.24300 1.000 0.1230 calc R
H113 H Uiso 0.16800 -0.16410 0.17980 1.000 0.1230 calc R
H121 H Uiso 0.32150 0.57290 0.24500 1.000 0.0790 calc R
H131 H Uiso 0.40680 0.44590 0.11160 1.000 0.1100 calc R
H132 H Uiso 0.58070 0.44820 0.12610 1.000 0.1100 calc R
H133 H Uiso 0.43980 0.59330 0.07990 1.000 0.1100 calc R
H141 H Uiso 0.53710 0.52250 0.36900 1.000 0.1100 calc R
H142 H Uiso 0.53290 0.64260 0.25300 1.000 0.1100 calc R
H143 H Uiso 0.65610 0.48700 0.27350 1.000 0.1100 calc R
H151 H Uiso 0.45540 0.36730 0.49660 1.000 0.0550 calc R
H161 H Uiso 0.43740 0.14410 0.57890 1.000 0.1080 calc R
H162 H Uiso 0.26390 0.18810 0.53030 1.000 0.1080 calc R
H163 H Uiso 0.28870 0.24230 0.62640 1.000 0.1080 calc R
H171 H Uiso 0.24760 0.56960 0.43510 1.000 0.1300 calc R
H172 H Uiso 0.18150 0.47940 0.54500 1.000 0.1300 calc R
H173 H Uiso 0.13170 0.48700 0.42750 1.000 0.1300 calc R
H201 H Uiso 0.07660 0.48840 0.24410 1.000 0.0750 calc R
H202 H Uiso 0.00610 0.42280 0.16880 1.000 0.0750 calc R
H211 H Uiso -0.03390 0.25280 0.32500 1.000 0.0660 calc R
H212 H Uiso 0.03690 0.31860 0.40070 1.000 0.0660 calc R

loop_
_atom_type_symbol
_atom_type_description
_atom_type_scat_dispersion_real
_atom_type_scat_dispersion_imag
_atom_type_scat_source
P P 0.1023 0.0942 'International Tables Vol C Tables 4.2.6.8 and 6.1.1.4'
N N 0.0061 0.0033 'International Tables Vol C Tables 4.2.6.8 and 6.1.1.4'
Ir Ir -1.4442 7.9887 'International Tables Vol C Tables 4.2.6.8 and 6.1.1.4'
H H 0.0000 0.0000 'International Tables Vol C Tables 4.2.6.8 and 6.1.1.4'
C C 0.0033 0.0016 'International Tables Vol C Tables 4.2.6.8 and 6.1.1.4'

loop_
_geom_angle_atom_site_label_1
_geom_angle_atom_site_label_2
_geom_angle_atom_site_label_3
_geom_angle
_geom_angle_publ_flag
P1 Ir1 P2 165.49(18) yes
P1 Ir1 N1 83.2(5) yes
P1 Ir1 C20 98.8(6) yes
P1 Ir1 C21 94.1(5) yes
P2 Ir1 N1 82.4(5) yes
P2 Ir1 C20 94.0(6) yes
P2 Ir1 C21 100.2(5) yes
N1 Ir1 C20 158.8(8) yes
N1 Ir1 C21 162.4(7) yes
C20 Ir1 C21 38.8(8) yes
Ir1 P1 C3 102.0(6) yes
Ir1 P1 C6 121.2(7) yes
Ir1 P1 C9 117.1(7) yes
C3 P1 C6 103.6(10) yes
C3 P1 C9 105.4(9) yes
C6 P1 C9 105.6(10) yes
Ir1 P2 C5 102.1(7) yes
Ir1 P2 C12 115.9(7) yes
Ir1 P2 C15 123.9(6) yes
C5 P2 C12 108.1(9) yes
C5 P2 C15 103.2(10) yes
C12 P2 C15 102.2(9) yes
Ir1 N1 C2 122.4(12) yes
Ir1 N1 C4 124.8(13) yes
C2 N1 C4 109.5(15) yes
N1 C2 C3 110.0(15) yes
P1 C3 C2 110.8(13) yes
N1 C4 C5 109.9(17) yes
P2 C5 C4 107.4(14) yes
P1 C6 C7 115.8(16) yes
P1 C6 C8 111.2(14) yes
C7 C6 C8 108.1(17) no
P1 C9 C10 112.4(13) yes
P1 C9 C11 111.9(18) yes
C10 C9 C11 111.5(19) no
P2 C12 C13 109.9(15) yes
P2 C12 C14 113.1(16) yes
C13 C12 C14 110.1(19) no
P2 C15 C16 110.4(13) yes
P2 C15 C17 113.6(17) yes
C16 C15 C17 109.4(19) no
Ir1 C20 C21 73.0(12) yes
Ir1 C21 C20 68.3(11) yes
N1 C2 H21 110.00 no
N1 C2 H22 110.00 no
C3 C2 H21 110.00 no
C3 C2 H22 110.00 no
H21 C2 H22 108.00 no
P1 C3 H31 109.00 no
P1 C3 H32 109.00 no
C2 C3 H31 109.00 no
C2 C3 H32 109.00 no
H31 C3 H32 108.00 no
N1 C4 H41 109.00 no
N1 C4 H42 109.00 no
C5 C4 H41 110.00 no
C5 C4 H42 110.00 no
H41 C4 H42 108.00 no
P2 C5 H51 110.00 no
P2 C5 H52 110.00 no
C4 C5 H51 110.00 no
C4 C5 H52 110.00 no
H51 C5 H52 109.00 no
P1 C6 H1 107.00 no
C7 C6 H1 107.00 no
C8 C6 H1 107.00 no
C6 C7 H71 109.00 no
C6 C7 H72 110.00 no
C6 C7 H73 110.00 no
H71 C7 H72 109.00 no
H71 C7 H73 109.00 no
H72 C7 H73 110.00 no
C6 C8 H81 109.00 no
C6 C8 H82 109.00 no
C6 C8 H83 109.00 no
H81 C8 H82 110.00 no
H81 C8 H83 110.00 no
H82 C8 H83 109.00 no
P1 C9 H91 107.00 no
C10 C9 H91 106.00 no
C11 C9 H91 107.00 no
C9 C10 H101 110.00 no
C9 C10 H102 109.00 no
C9 C10 H103 109.00 no
H101 C10 H102 110.00 no
H101 C10 H103 109.00 no
H102 C10 H103 109.00 no
C9 C11 H111 109.00 no
C9 C11 H112 110.00 no
C9 C11 H113 110.00 no
H111 C11 H112 109.00 no
H111 C11 H113 109.00 no
H112 C11 H113 110.00 no
P2 C12 H121 108.00 no
C13 C12 H121 108.00 no
C14 C12 H121 108.00 no
C12 C13 H131 110.00 no
C12 C13 H132 109.00 no
C12 C13 H133 109.00 no
H131 C13 H132 110.00 no
H131 C13 H133 110.00 no
H132 C13 H133 109.00 no
C12 C14 H141 109.00 no
C12 C14 H142 110.00 no
C12 C14 H143 110.00 no
H141 C14 H142 109.00 no
H141 C14 H143 109.00 no
H142 C14 H143 110.00 no
P2 C15 H151 108.00 no
C16 C15 H151 108.00 no
C17 C15 H151 108.00 no
C15 C16 H161 109.00 no
C15 C16 H162 110.00 no
C15 C16 H163 110.00 no
H161 C16 H162 109.00 no
H161 C16 H163 109.00 no
H162 C16 H163 110.00 no
C15 C17 H171 109.00 no
C15 C17 H172 110.00 no
C15 C17 H173 110.00 no
H171 C17 H172 109.00 no
H171 C17 H173 109.00 no
H172 C17 H173 110.00 no
Ir1 C20 H201 116.00 no
Ir1 C20 H202 116.00 no
C21 C20 H201 116.00 no
C21 C20 H202 116.00 no
H201 C20 H202 114.00 no
Ir1 C21 H211 117.00 no
Ir1 C21 H212 117.00 no
C20 C21 H211 117.00 no
C20 C21 H212 117.00 no
H211 C21 H212 114.00 no

loop_
_geom_bond_atom_site_label_1
_geom_bond_atom_site_label_2
_geom_bond_distance
_geom_bond_publ_flag
Ir1 P1 2.277(5) yes
Ir1 P2 2.264(5) yes
Ir1 N1 1.992(16) yes
Ir1 C20 2.10(2) yes
Ir1 C21 2.17(2) yes
P1 C3 1.835(19) yes
P1 C6 1.79(2) yes
P1 C9 1.85(2) yes
P2 C5 1.83(2) yes
P2 C12 1.87(2) yes
P2 C15 1.857(19) yes
N1 C2 1.48(3) yes
N1 C4 1.43(3) yes
C2 C3 1.50(3) no
C4 C5 1.56(3) no
C6 C7 1.54(3) no
C6 C8 1.57(3) no
C9 C10 1.45(3) no
C9 C11 1.58(3) no
C12 C13 1.51(3) no
C12 C14 1.53(3) no
C15 C16 1.56(3) no
C15 C17 1.54(4) no
C20 C21 1.42(3) no
C2 H21 0.9900 no
C2 H22 0.9900 no
C3 H31 0.9900 no
C3 H32 0.9900 no
C4 H41 0.9900 no
C4 H42 0.9900 no
C5 H51 0.9900 no
C5 H52 0.9900 no
C6 H1 1.0000 no
C7 H71 0.9900 no
C7 H72 0.9800 no
C7 H73 0.9800 no
C8 H81 0.9800 no
C8 H82 0.9800 no
C8 H83 0.9800 no
C9 H91 1.0000 no
C10 H101 0.9800 no
C10 H102 0.9800 no
C10 H103 0.9800 no
C11 H111 0.9900 no
C11 H112 0.9800 no
C11 H113 0.9800 no
C12 H121 1.0000 no
C13 H131 0.9800 no
C13 H132 0.9800 no
C13 H133 0.9800 no
C14 H141 0.9800 no
C14 H142 0.9800 no
C14 H143 0.9800 no
C15 H151 1.0000 no
C16 H161 0.9800 no
C16 H162 0.9800 no
C16 H163 0.9800 no
C17 H171 0.9800 no
C17 H172 0.9800 no
C17 H173 0.9800 no
C20 H201 0.9900 no
C20 H202 0.9900 no
C21 H211 0.9900 no
C21 H212 0.9900 no
